data_4347184
loop_
_publ_author_name
'Batrice, Rami J.'
'Fridman, Natalia'
'Eisen, Moris S.'

_publ_section_title
;
 Synthesis of Coordinatively Unsaturated Tetravalent Actinide Complexes
 with \h(5) Coordination of Pyrrole.
;
_journal_issue 6
_journal_name_full 'Inorganic chemistry'
_journal_page_first 2998
_journal_page_last 3006
_journal_paper_doi 10.1021/acs.inorgchem.5b02853
_journal_volume 55
_journal_year 2016
_chemical_formula_moiety 'C25 H40 Cl4 Li2 N2 O3 Th, C3'
_chemical_formula_sum 'C28 H40 Cl4 Li2 N2 O3 Th'
_chemical_formula_weight 840.34
_chemical_name_common 'Moris393 (Rami)'
_space_group_crystal_system triclinic
_space_group_IT_number 2
_space_group_name_Hall '-P 1'
_space_group_name_H-M_alt 'P -1'
_atom_sites_solution_hydrogens geom
_audit_creation_method SHELXL-2013
_cell_angle_alpha 74.50(3)
_cell_angle_beta 76.40(4)
_cell_angle_gamma 67.87(6)
_cell_formula_units_Z 2
_cell_length_a 8.745(18)
_cell_length_b 9.35(4)
_cell_length_c 15.89(5)
_cell_measurement_reflns_used 4299
_cell_measurement_temperature 200(2)
_cell_measurement_theta_max 27.43
_cell_measurement_theta_min 2.4
_cell_volume 1147(7)
_computing_cell_refinement 'DENZO HKL2000 (Otwinowski & Minor 1997)'
_computing_data_collection 'Collect (Nonius, 2006)'
_computing_data_reduction 'DENZO HKL2000 (Otwinowski & Minor 1997)'
_computing_molecular_graphics 'Mercury 3.5'
_computing_structure_refinement 'SHELXL2013 (Sheldrick, 2013)'
_computing_structure_solution 'SHELXS2013 (Sheldrick, 2008)'
_diffrn_ambient_temperature 200(2)
_diffrn_detector_area_resol_mean 95
_diffrn_measured_fraction_theta_full 0.979
_diffrn_measured_fraction_theta_max 0.998
_diffrn_measurement_device_type 'Nonius KappaCCD'
_diffrn_measurement_method 'phi- and omega-scans'
_diffrn_radiation_type MoK\a
_diffrn_radiation_wavelength 0.71073
_diffrn_reflns_av_unetI/netI 0.0308
_diffrn_reflns_Laue_measured_fraction_full 0.979
_diffrn_reflns_Laue_measured_fraction_max 0.998
_diffrn_reflns_limit_h_max 10
_diffrn_reflns_limit_k_max 11
_diffrn_reflns_limit_k_min -9
_diffrn_reflns_limit_l_max 18
_diffrn_reflns_limit_l_min -17
_diffrn_reflns_number 4058
_diffrn_reflns_point_group_measured_fraction_full 0.979
_diffrn_reflns_point_group_measured_fraction_max 0.998
_diffrn_reflns_theta_full 25.242
_diffrn_reflns_theta_max 25.048
_diffrn_reflns_theta_min 2.399
_diffrn_source graphite
_exptl_absorpt_coefficient_mu 7.010
_exptl_absorpt_correction_T_max 0.5710
_exptl_absorpt_correction_T_min 0.3206
_exptl_absorpt_correction_type multi-scan
_exptl_crystal_colour colorless
_exptl_crystal_density_diffrn 2.433
_exptl_crystal_description block
_exptl_crystal_F_000 820
_exptl_crystal_size_max 0.210
_exptl_crystal_size_mid 0.150
_exptl_crystal_size_min 0.090
_refine_diff_density_max 3.991
_refine_diff_density_min -3.269
_refine_diff_density_rms 0.401
_refine_ls_extinction_method none
_refine_ls_goodness_of_fit_ref 1.032
_refine_ls_hydrogen_treatment constr
_refine_ls_matrix_type full
_refine_ls_number_parameters 230
_refine_ls_number_reflns 4050
_refine_ls_number_restraints 46
_refine_ls_restrained_S_all 1.026
_refine_ls_R_factor_all 0.0798
_refine_ls_R_factor_gt 0.0775
_refine_ls_shift/su_max 0.009
_refine_ls_shift/su_mean 0.000
_refine_ls_structure_factor_coef Fsqd
_refine_ls_weighting_details 'w=1/[\s^2^(Fo^2^)+(0.1003P)^2^+70.6849P] where P=(Fo^2^+2Fc^2^)/3'
_refine_ls_weighting_scheme calc
_refine_ls_wR_factor_gt 0.1931
_refine_ls_wR_factor_ref 0.1950
_reflns_Friedel_coverage 0.000
_reflns_Friedel_fraction_full 0.979
_reflns_Friedel_fraction_max 0.998
_reflns_number_gt 3893
_reflns_number_total 4050
_reflns_threshold_expression 'I > 2\s(I)'
_cod_data_source_file ic5b02853_si_003.cif
_cod_data_source_block Moris393
_cod_database_code 4347184
_shelx_space_group_comment
;
The symmetry employed for this shelxl refinement is uniquely defined
by the following loop, which should always be used as a source of
symmetry information in preference to the above space-group names.
They are only intended as comments.
;
_shelx_estimated_absorpt_t_min 0.321
_shelx_estimated_absorpt_t_max 0.571
_diffrn_reflnslimit_h_min 0
_shelxl_version_number 2013-4

loop_
_space_group_symop_operation_xyz
'x, y, z'
'-x, -y, -z'

loop_
_atom_site_label
_atom_site_type_symbol
_atom_site_fract_x
_atom_site_fract_y
_atom_site_fract_z
_atom_site_U_iso_or_equiv
_atom_site_adp_type
_atom_site_occupancy
_atom_site_site_symmetry_order
_atom_site_calc_flag
_atom_site_refinement_flags_posn
_atom_site_refinement_flags_adp
Th1 Th 0.68519(6) 0.22698(6) 0.26659(3) 0.0181(2) Uani 1 1 d . .
Cl1 Cl 0.6019(6) 0.3693(5) 0.3864(3) 0.0361(10) Uani 1 1 d . .
Cl2 Cl 0.4154(5) 0.4093(4) 0.2198(3) 0.0318(9) Uani 1 1 d . .
Cl3 Cl 0.7303(5) 0.1511(5) 0.1182(2) 0.0269(8) Uani 1 1 d . .
Cl4 Cl 0.7670(5) 0.4306(4) 0.1821(3) 0.0313(9) Uani 1 1 d . .
O1 O 0.932(2) -0.2034(12) 0.1486(7) 0.067(3) Uani 1 1 d D .
O2 O 0.4574(11) 0.6954(15) 0.2681(8) 0.0436(19) Uani 1 1 d D .
O3 O 0.477(2) 0.6767(11) 0.0986(7) 0.054(2) Uani 1 1 d D .
N1 N 0.9445(15) 0.0052(12) 0.2499(3) 0.0316(16) Uani 1 1 d D .
N2 N 0.6498(16) -0.0072(14) 0.2852(5) 0.0255(14) Uani 1 1 d D .
C1 C 1.086(2) 0.116(2) 0.1237(6) 0.054(6) Uani 1 1 d D .
H1A H 1.0305 0.0624 0.1019 0.081 Uiso 1 1 calc R U
H1B H 1.2065 0.0582 0.1175 0.081 Uiso 1 1 calc R U
H1C H 1.0657 0.2234 0.0893 0.081 Uiso 1 1 calc R U
C2 C 1.0206(14) 0.1206(12) 0.2160(4) 0.0316(16) Uani 1 1 d D .
C3 C 1.0059(19) 0.1968(15) 0.2837(6) 0.0316(16) Uani 1 1 d D .
H3 H 1.0430 0.2841 0.2735 0.038 Uiso 1 1 calc R U
C4 C 0.9333(18) 0.1367(12) 0.3674(7) 0.0316(16) Uani 1 1 d D .
H4 H 0.9034 0.1684 0.4227 0.038 Uiso 1 1 calc R U
C5 C 0.9209(10) 0.0126(10) 0.3390(3) 0.0316(16) Uani 1 1 d D .
C6 C 0.8247(8) -0.0744(9) 0.3962(5) 0.036(4) Uani 1 1 d D .
C7 C 0.9157(19) -0.2186(8) 0.3701(6) 0.049(5) Uani 1 1 d D .
H7A H 0.9472 -0.2004 0.3058 0.073 Uiso 1 1 calc R U
H7B H 0.8470 -0.2868 0.3881 0.073 Uiso 1 1 calc R U
H7C H 1.0167 -0.2694 0.3982 0.073 Uiso 1 1 calc R U
C8 C 0.827(2) -0.033(2) 0.4742(4) 0.052(6) Uani 1 1 d D .
H8A H 0.9423 -0.0697 0.4857 0.078 Uiso 1 1 calc R U
H8B H 0.7602 -0.0818 0.5236 0.078 Uiso 1 1 calc R U
H8C H 0.7801 0.0819 0.4679 0.078 Uiso 1 1 calc R U
C9 C 0.6673(7) -0.0005(13) 0.3693(3) 0.0255(14) Uani 1 1 d D .
C10 C 0.5300(11) 0.1088(13) 0.4095(7) 0.0255(14) Uani 1 1 d D .
H10 H 0.5069 0.1311 0.4702 0.031 Uiso 1 1 calc R U
C11 C 0.4210(14) 0.1492(14) 0.3484(6) 0.0255(14) Uani 1 1 d D .
H11 H 0.3061 0.2284 0.3547 0.031 Uiso 1 1 calc R U
C12 C 0.4910(7) 0.0794(14) 0.2743(5) 0.0255(14) Uani 1 1 d D .
C13 C 0.425(2) 0.073(2) 0.2004(9) 0.058(6) Uani 1 1 d D .
H13A H 0.3613 0.1801 0.1730 0.087 Uiso 1 1 calc R U
H13B H 0.3512 0.0095 0.2213 0.087 Uiso 1 1 calc R U
H13C H 0.5171 0.0256 0.1568 0.087 Uiso 1 1 calc R U
C14 C 0.978(3) -0.3655(9) 0.1961(10) 0.067(3) Uani 1 1 d D .
H14A H 0.8799 -0.3957 0.2292 0.081 Uiso 1 1 calc R U
H14B H 1.0604 -0.3908 0.2357 0.081 Uiso 1 1 calc R U
C15 C 1.050(3) -0.431(2) 0.1170(11) 0.067(3) Uani 1 1 d D .
H15A H 1.1171 -0.5435 0.1339 0.081 Uiso 1 1 calc R U
H15B H 0.9586 -0.4259 0.0881 0.081 Uiso 1 1 calc R U
C16 C 1.155(2) -0.3498(14) 0.0543(16) 0.067(3) Uani 1 1 d D .
H16A H 1.1749 -0.3706 -0.0060 0.081 Uiso 1 1 calc R U
H16B H 1.2618 -0.3709 0.0740 0.081 Uiso 1 1 calc R U
C17 C 1.036(3) -0.1948(16) 0.0628(8) 0.067(3) Uani 1 1 d D .
H17A H 0.9650 -0.1551 0.0157 0.081 Uiso 1 1 calc R U
H17B H 1.0963 -0.1208 0.0562 0.081 Uiso 1 1 calc R U
C18 C 0.5756(16) 0.7068(19) 0.3144(8) 0.0436(19) Uani 1 1 d D .
H18A H 0.6260 0.7874 0.2796 0.052 Uiso 1 1 calc R U
H18B H 0.6657 0.6044 0.3266 0.052 Uiso 1 1 calc R U
C19 C 0.4749(15) 0.752(2) 0.3957(9) 0.0436(19) Uani 1 1 d D .
H19A H 0.5033 0.6631 0.4462 0.052 Uiso 1 1 calc R U
H19B H 0.4966 0.8419 0.4064 0.052 Uiso 1 1 calc R U
C20 C 0.3006(16) 0.797(2) 0.3873(10) 0.0436(19) Uani 1 1 d D .
H20A H 0.2393 0.7547 0.4433 0.052 Uiso 1 1 calc R U
H20B H 0.2497 0.9131 0.3750 0.052 Uiso 1 1 calc R U
C21 C 0.2887(13) 0.734(2) 0.3159(9) 0.0436(19) Uani 1 1 d D .
H21A H 0.2549 0.6394 0.3387 0.052 Uiso 1 1 calc R U
H21B H 0.2080 0.8138 0.2779 0.052 Uiso 1 1 calc R U
C22 C 0.537(2) 0.6226(19) 0.0155(5) 0.054(2) Uani 1 1 d D .
H22A H 0.5716 0.5066 0.0245 0.065 Uiso 1 1 calc R U
H22B H 0.4528 0.6720 -0.0251 0.065 Uiso 1 1 calc R U
C23 C 0.679(2) 0.6779(16) -0.0157(14) 0.054(2) Uani 1 1 d D .
H23A H 0.7753 0.6126 0.0155 0.065 Uiso 1 1 calc R U
H23B H 0.7133 0.6895 -0.0804 0.065 Uiso 1 1 calc R U
C24 C 0.589(2) 0.8274(17) 0.0120(12) 0.054(2) Uani 1 1 d D .
H24A H 0.5511 0.9063 -0.0410 0.065 Uiso 1 1 calc R U
H24B H 0.6716 0.8578 0.0303 0.065 Uiso 1 1 calc R U
C25 C 0.447(2) 0.8445(10) 0.0817(10) 0.054(2) Uani 1 1 d D .
H25A H 0.4595 0.8807 0.1319 0.065 Uiso 1 1 calc R U
H25B H 0.3390 0.9099 0.0604 0.065 Uiso 1 1 calc R U
Li1 Li 0.8243(8) -0.0440(10) 0.1984(4) 0.031(6) Uani 1 1 d D .
Li2 Li 0.5265(19) 0.5534(11) 0.1990(5) 0.042(7) Uani 1 1 d D .
C26 C 0.934(6) -0.551(5) 0.408(3) 0.110(12) Uiso 1 1 d . .
C27 C 1.051(8) -0.544(7) 0.423(4) 0.16(2) Uiso 1 1 d . .
C28 C 1.129(3) -0.515(3) 0.4740(18) 0.063(6) Uiso 1 1 d . .

loop_
_atom_site_aniso_label
_atom_site_aniso_U_11
_atom_site_aniso_U_22
_atom_site_aniso_U_33
_atom_site_aniso_U_23
_atom_site_aniso_U_13
_atom_site_aniso_U_12
Th1 0.0219(3) 0.0113(3) 0.0207(3) 0.0015(2) -0.0040(2) -0.0079(2)
Cl1 0.053(3) 0.025(2) 0.034(2) -0.0122(17) 0.0008(19) -0.0162(19)
Cl2 0.0274(19) 0.0172(18) 0.046(2) 0.0050(16) -0.0106(17) -0.0074(15)
Cl3 0.035(2) 0.0271(19) 0.0201(17) 0.0009(14) -0.0076(15) -0.0137(16)
Cl4 0.032(2) 0.0145(17) 0.041(2) 0.0078(15) -0.0020(17) -0.0123(15)
O1 0.090(8) 0.034(5) 0.073(7) -0.021(5) 0.013(6) -0.025(5)
O2 0.049(5) 0.039(4) 0.042(4) -0.013(3) 0.004(4) -0.017(4)
O3 0.075(6) 0.027(4) 0.052(5) -0.002(4) 0.004(4) -0.021(4)
N1 0.025(3) 0.027(4) 0.036(4) 0.007(3) -0.008(3) -0.008(3)
N2 0.027(3) 0.014(3) 0.034(4) 0.007(3) -0.004(3) -0.014(3)
C1 0.030(10) 0.036(11) 0.086(17) 0.017(11) -0.010(10) -0.020(9)
C2 0.025(3) 0.027(4) 0.036(4) 0.007(3) -0.008(3) -0.008(3)
C3 0.025(3) 0.027(4) 0.036(4) 0.007(3) -0.008(3) -0.008(3)
C4 0.025(3) 0.027(4) 0.036(4) 0.007(3) -0.008(3) -0.008(3)
C5 0.025(3) 0.027(4) 0.036(4) 0.007(3) -0.008(3) -0.008(3)
C6 0.035(9) 0.042(10) 0.040(10) -0.016(8) -0.010(8) -0.013(8)
C7 0.065(13) 0.021(9) 0.063(13) 0.022(9) -0.022(11) -0.029(9)
C8 0.053(12) 0.070(15) 0.019(9) 0.024(9) -0.010(8) -0.026(11)
C9 0.027(3) 0.014(3) 0.034(4) 0.007(3) -0.004(3) -0.014(3)
C10 0.027(3) 0.014(3) 0.034(4) 0.007(3) -0.004(3) -0.014(3)
C11 0.027(3) 0.014(3) 0.034(4) 0.007(3) -0.004(3) -0.014(3)
C12 0.027(3) 0.014(3) 0.034(4) 0.007(3) -0.004(3) -0.014(3)
C13 0.034(10) 0.037(11) 0.099(19) 0.004(12) -0.009(11) -0.019(9)
C14 0.090(8) 0.034(5) 0.073(7) -0.021(5) 0.013(6) -0.025(5)
C15 0.090(8) 0.034(5) 0.073(7) -0.021(5) 0.013(6) -0.025(5)
C16 0.090(8) 0.034(5) 0.073(7) -0.021(5) 0.013(6) -0.025(5)
C17 0.090(8) 0.034(5) 0.073(7) -0.021(5) 0.013(6) -0.025(5)
C18 0.049(5) 0.039(4) 0.042(4) -0.013(3) 0.004(4) -0.017(4)
C19 0.049(5) 0.039(4) 0.042(4) -0.013(3) 0.004(4) -0.017(4)
C20 0.049(5) 0.039(4) 0.042(4) -0.013(3) 0.004(4) -0.017(4)
C21 0.049(5) 0.039(4) 0.042(4) -0.013(3) 0.004(4) -0.017(4)
C22 0.075(6) 0.027(4) 0.052(5) -0.002(4) 0.004(4) -0.021(4)
C23 0.075(6) 0.027(4) 0.052(5) -0.002(4) 0.004(4) -0.021(4)
C24 0.075(6) 0.027(4) 0.052(5) -0.002(4) 0.004(4) -0.021(4)
C25 0.075(6) 0.027(4) 0.052(5) -0.002(4) 0.004(4) -0.021(4)
Li1 0.036(15) 0.038(16) 0.021(13) -0.003(12) 0.002(11) -0.020(13)
Li2 0.041(17) 0.06(2) 0.036(16) -0.012(15) 0.007(13) -0.031(16)

loop_
_atom_type_symbol
_atom_type_description
_atom_type_scat_dispersion_real
_atom_type_scat_dispersion_imag
_atom_type_scat_source
Th Th -7.2400 8.8979 'International Tables Vol C Tables 4.2.6.8 and 6.1.1.4'
Cl Cl 0.1484 0.1585 'International Tables Vol C Tables 4.2.6.8 and 6.1.1.4'
N N 0.0061 0.0033 'International Tables Vol C Tables 4.2.6.8 and 6.1.1.4'
C C 0.0033 0.0016 'International Tables Vol C Tables 4.2.6.8 and 6.1.1.4'
H H 0.0000 0.0000 'International Tables Vol C Tables 4.2.6.8 and 6.1.1.4'
O O 0.0106 0.0060 'International Tables Vol C Tables 4.2.6.8 and 6.1.1.4'
Li Li -0.0003 0.0001 'International Tables Vol C Tables 4.2.6.8 and 6.1.1.4'

loop_
_geom_angle_atom_site_label_1
_geom_angle_atom_site_label_2
_geom_angle_atom_site_label_3
_geom_angle
_geom_angle_site_symmetry_1
_geom_angle_site_symmetry_3
N2 Th1 Cl4 151.8(3) . .
N2 Th1 C9 35.36(19) . .
Cl4 Th1 C9 164.5(2) . .
N2 Th1 Cl1 121.6(3) . .
Cl4 Th1 Cl1 86.5(3) . .
C9 Th1 Cl1 89.6(4) . .
N2 Th1 N1 65.4(4) . .
Cl4 Th1 N1 100.9(3) . .
C9 Th1 N1 69.0(3) . .
Cl1 Th1 N1 123.7(2) . .
N2 Th1 Cl2 100.5(4) . .
Cl4 Th1 Cl2 80.3(2) . .
C9 Th1 Cl2 114.3(2) . .
Cl1 Th1 Cl2 84.3(2) . .
N1 Th1 Cl2 151.9(2) . .
N2 Th1 C5 71.0(4) . .
Cl4 Th1 C5 111.5(3) . .
C9 Th1 C5 53.60(19) . .
Cl1 Th1 C5 92.6(3) . .
N1 Th1 C5 32.67(15) . .
Cl2 Th1 C5 167.67(16) . .
N2 Th1 C12 32.0(4) . .
Cl4 Th1 C12 141.5(3) . .
C9 Th1 C12 53.5(2) . .
Cl1 Th1 C12 111.8(2) . .
N1 Th1 C12 96.3(4) . .
Cl2 Th1 C12 68.9(3) . .
C5 Th1 C12 101.5(3) . .
N2 Th1 Cl3 69.5(2) . .
Cl4 Th1 Cl3 82.8(3) . .
C9 Th1 Cl3 103.6(3) . .
Cl1 Th1 Cl3 164.40(15) . .
N1 Th1 Cl3 69.7(2) . .
Cl2 Th1 Cl3 82.7(2) . .
C5 Th1 Cl3 101.9(2) . .
C12 Th1 Cl3 71.2(2) . .
N2 Th1 C10 57.8(3) . .
Cl4 Th1 C10 150.0(3) . .
C9 Th1 C10 32.78(14) . .
Cl1 Th1 C10 64.1(3) . .
N1 Th1 C10 100.7(3) . .
Cl2 Th1 C10 90.2(3) . .
C5 Th1 C10 77.7(3) . .
C12 Th1 C10 55.1(3) . .
Cl3 Th1 C10 124.4(3) . .
N2 Th1 C11 52.5(4) . .
Cl4 Th1 C11 143.1(3) . .
C9 Th1 C11 50.3(3) . .
Cl1 Th1 C11 80.4(3) . .
N1 Th1 C11 115.1(4) . .
Cl2 Th1 C11 64.3(3) . .
C5 Th1 C11 103.5(3) . .
C12 Th1 C11 31.44(13) . .
Cl3 Th1 C11 101.6(2) . .
C10 Th1 C11 31.27(12) . .
N2 Th1 C2 95.8(4) . .
Cl4 Th1 C2 71.0(3) . .
C9 Th1 C2 96.9(2) . .
Cl1 Th1 C2 113.1(2) . .
N1 Th1 C2 30.93(15) . .
Cl2 Th1 C2 144.7(2) . .
C5 Th1 C2 47.11(18) . .
C12 Th1 C2 124.9(3) . .
Cl3 Th1 C2 74.0(2) . .
C10 Th1 C2 124.8(3) . .
C11 Th1 C2 145.7(3) . .
Li2 Cl2 Th1 80.9(5) . .
Li1 Cl3 Th1 74.6(3) . .
Li2 Cl4 Th1 84.3(4) . .
C14 O1 C17 109.2(13) . .
C14 O1 Li1 123.9(7) . .
C17 O1 Li1 123.9(7) . .
C21 O2 C18 113.1(11) . .
C21 O2 Li2 119.4(6) . .
C18 O2 Li2 119.4(6) . .
C25 O3 C22 109.0(12) . .
C25 O3 Li2 122.4(8) . .
C22 O3 Li2 122.4(8) . .
C5 N1 C2 97.22(14) . .
C5 N1 Li1 127.5(5) . .
C2 N1 Li1 127.4(5) . .
C5 N1 Th1 76.7(6) . .
C2 N1 Th1 85.1(8) . .
Li1 N1 Th1 80.8(6) . .
C12 N2 C9 106.6(8) . .
C12 N2 Li1 125.7(4) . .
C9 N2 Li1 122.0(8) . .
C12 N2 Th1 85.1(8) . .
C9 N2 Th1 75.6(6) . .
Li1 N2 Th1 84.9(5) . .
C2 C1 H1A 109.5 . .
C2 C1 H1B 109.5 . .
H1A C1 H1B 109.5 . .
C2 C1 H1C 109.5 . .
H1A C1 H1C 109.5 . .
H1B C1 H1C 109.5 . .
C3 C2 N1 108.5(6) . .
C3 C2 C1 143.5(10) . .
N1 C2 C1 108.0(9) . .
C3 C2 Th1 78.0(8) . .
N1 C2 Th1 63.9(7) . .
C1 C2 Th1 119.2(10) . .
C2 C3 C4 116.1(9) . .
C2 C3 C5 72.8(5) . .
C4 C3 C5 43.4(4) . .
C2 C3 Th1 72.5(7) . .
C4 C3 Th1 73.7(8) . .
C5 C3 Th1 60.8(4) . .
C2 C3 H3 122.0 . .
C4 C3 H3 122.0 . .
C5 C3 H3 165.0 . .
Th1 C3 H3 123.2 . .
C5 C4 C3 93.2(9) . .
C5 C4 Th1 66.1(6) . .
C3 C4 Th1 76.9(8) . .
C5 C4 H4 133.4 . .
C3 C4 H4 133.4 . .
Th1 C4 H4 117.4 . .
C6 C5 N1 115.1(4) . .
C6 C5 C4 117.6(7) . .
N1 C5 C4 123.1(6) . .
C6 C5 C3 159.0(6) . .
N1 C5 C3 80.5(2) . .
C4 C5 C3 43.4(5) . .
C6 C5 Th1 96.9(4) . .
N1 C5 Th1 70.7(6) . .
C4 C5 Th1 83.4(8) . .
C3 C5 Th1 74.4(5) . .
C5 C6 C9 103.6(2) . .
C5 C6 C7 97.3(3) . .
C9 C6 C7 114.5(10) . .
C5 C6 C8 97.3(2) . .
C9 C6 C8 111.1(10) . .
C7 C6 C8 126.8(10) . .
C5 C6 Th1 55.8(3) . .
C9 C6 Th1 48.3(3) . .
C7 C6 Th1 122.7(4) . .
C8 C6 Th1 107.6(8) . .
C6 C7 H7A 109.5 . .
C6 C7 H7B 109.5 . .
H7A C7 H7B 109.5 . .
C6 C7 H7C 109.5 . .
H7A C7 H7C 109.5 . .
H7B C7 H7C 109.5 . .
C6 C8 H8A 109.5 . .
C6 C8 H8B 109.5 . .
H8A C8 H8B 109.5 . .
C6 C8 H8C 109.5 . .
H8A C8 H8C 109.5 . .
H8B C8 H8C 109.5 . .
C6 C9 C10 126.3(7) . .
C6 C9 N2 118.7(8) . .
C10 C9 N2 113.6(8) . .
C6 C9 Th1 105.2(4) . .
C10 C9 Th1 82.2(8) . .
N2 C9 Th1 69.0(6) . .
C9 C10 C11 98.9(9) . .
C9 C10 Th1 65.0(7) . .
C11 C10 Th1 77.0(8) . .
C9 C10 H10 129.8 . .
C11 C10 H10 129.8 . .
Th1 C10 H10 129.8 . .
C12 C11 C10 114.4(9) . .
C12 C11 Th1 70.3(7) . .
C10 C11 Th1 71.7(7) . .
C12 C11 H11 122.7 . .
C10 C11 H11 122.7 . .
Th1 C11 H11 122.7 . .
N2 C12 C11 105.7(6) . .
N2 C12 C13 119.9(10) . .
C11 C12 C13 134.1(10) . .
N2 C12 Th1 62.9(7) . .
C11 C12 Th1 78.3(7) . .
C13 C12 Th1 125.8(10) . .
C12 C13 H13A 109.5 . .
C12 C13 H13B 109.5 . .
H13A C13 H13B 109.5 . .
C12 C13 H13C 109.5 . .
H13A C13 H13C 109.5 . .
H13B C13 H13C 109.5 . .
O1 C14 C15 94.4(12) . .
O1 C14 H14A 112.9 . .
C15 C14 H14A 112.9 . .
O1 C14 H14B 112.9 . .
C15 C14 H14B 112.9 . .
H14A C14 H14B 110.3 . .
C16 C15 C14 113.0(17) . .
C16 C15 H15A 109.0 . .
C14 C15 H15A 109.0 . .
C16 C15 H15B 109.0 . .
C14 C15 H15B 109.0 . .
H15A C15 H15B 107.8 . .
C15 C16 C17 93.6(14) . .
C15 C16 H16A 113.0 . .
C17 C16 H16A 113.0 . .
C15 C16 H16B 113.0 . .
C17 C16 H16B 113.0 . .
H16A C16 H16B 110.4 . .
C16 C17 O1 109.7(13) . .
C16 C17 H17A 109.7 . .
O1 C17 H17A 109.7 . .
C16 C17 H17B 109.7 . .
O1 C17 H17B 109.7 . .
H17A C17 H17B 108.2 . .
O2 C18 C19 103.7(11) . .
O2 C18 H18A 111.0 . .
C19 C18 H18A 111.0 . .
O2 C18 H18B 111.0 . .
C19 C18 H18B 111.0 . .
H18A C18 H18B 109.0 . .
C20 C19 C18 108.3(12) . .
C20 C19 H19A 110.0 . .
C18 C19 H19A 110.0 . .
C20 C19 H19B 110.0 . .
C18 C19 H19B 110.0 . .
H19A C19 H19B 108.4 . .
C21 C20 C19 109.2(12) . .
C21 C20 H20A 109.8 . .
C19 C20 H20A 109.8 . .
C21 C20 H20B 109.8 . .
C19 C20 H20B 109.8 . .
H20A C20 H20B 108.3 . .
O2 C21 C20 102.7(11) . .
O2 C21 H21A 111.2 . .
C20 C21 H21A 111.2 . .
O2 C21 H21B 111.2 . .
C20 C21 H21B 111.2 . .
H21A C21 H21B 109.1 . .
C23 C22 O3 99.7(13) . .
C23 C22 H22A 111.8 . .
O3 C22 H22A 111.8 . .
C23 C22 H22B 111.8 . .
O3 C22 H22B 111.8 . .
H22A C22 H22B 109.6 . .
C24 C23 C22 93.6(13) . .
C24 C23 H23A 113.0 . .
C22 C23 H23A 113.0 . .
C24 C23 H23B 113.0 . .
C22 C23 H23B 113.0 . .
H23A C23 H23B 110.4 . .
C23 C24 C25 121.0(14) . .
C23 C24 H24A 107.1 . .
C25 C24 H24A 107.1 . .
C23 C24 H24B 107.1 . .
C25 C24 H24B 107.1 . .
H24A C24 H24B 106.8 . .
O3 C25 C24 90.2(11) . .
O3 C25 H25A 113.6 . .
C24 C25 H25A 113.6 . .
O3 C25 H25B 113.6 . .
C24 C25 H25B 113.6 . .
H25A C25 H25B 110.9 . .
N1 Li1 O1 114.1(8) . .
N1 Li1 N2 92.9(4) . .
O1 Li1 N2 132.8(7) . .
N1 Li1 Cl3 102.5(5) . .
O1 Li1 Cl3 114.6(5) . .
N2 Li1 Cl3 94.7(5) . .
N1 Li1 Th1 61.2(4) . .
O1 Li1 Th1 172.4(6) . .
N2 Li1 Th1 54.7(4) . .
Cl3 Li1 Th1 62.8(3) . .
O3 Li2 O2 100.2(7) . .
O3 Li2 Cl2 105.2(8) . .
O2 Li2 Cl2 118.6(7) . .
O3 Li2 Cl4 108.0(7) . .
O2 Li2 Cl4 117.5(6) . .
Cl2 Li2 Cl4 106.0(5) . .
O3 Li2 Th1 138.6(4) . .
O2 Li2 Th1 121.1(6) . .
Cl2 Li2 Th1 59.0(4) . .
Cl4 Li2 Th1 52.3(3) . .
C27 C26 C28 74(4) . 2_746
C26 C27 C28 151(6) . .
C26 C27 C28 74(4) . 2_746
C28 C27 C28 77(3) . 2_746
C27 C28 C27 103(3) . 2_746
C27 C28 C26 135(3) . 2_746
C27 C28 C26 32.7(19) 2_746 2_746

loop_
_geom_bond_atom_site_label_1
_geom_bond_atom_site_label_2
_geom_bond_distance
_geom_bond_site_symmetry_2
Th1 N2 2.258(15) .
Th1 Cl4 2.269(7) .
Th1 C9 2.343(12) .
Th1 Cl1 2.429(7) .
Th1 N1 2.446(14) .
Th1 Cl2 2.478(6) .
Th1 C5 2.523(9) .
Th1 C12 2.526(12) .
Th1 Cl3 2.543(8) .
Th1 C10 2.560(13) .
Th1 C11 2.627(13) .
Th1 C2 2.713(12) .
Cl2 Li2 1.862(15) .
Cl3 Li1 1.936(11) .
Cl4 Li2 1.974(15) .
O1 C14 1.450(5) .
O1 C17 1.450(3) .
O1 Li1 1.720(11) .
O2 C21 1.450(3) .
O2 C18 1.450(3) .
O2 Li2 1.788(11) .
O3 C25 1.450(6) .
O3 C22 1.450(4) .
O3 Li2 1.741(13) .
N1 C5 1.399(4) .
N1 C2 1.399(4) .
N1 Li1 1.719(6) .
N2 C12 1.344(14) .
N2 C9 1.400(4) .
N2 Li1 1.794(12) .
C1 C2 1.450(4) .
C1 H1A 0.9800 .
C1 H1B 0.9800 .
C1 H1C 0.9800 .
C2 C3 1.399(4) .
C3 C4 1.400(3) .
C3 C5 2.034(15) .
C3 H3 0.9500 .
C4 C5 1.399(5) .
C4 H4 0.9500 .
C5 C6 1.399(3) .
C6 C9 1.399(3) .
C6 C7 1.399(5) .
C6 C8 1.399(4) .
C7 H7A 0.9800 .
C7 H7B 0.9800 .
C7 H7C 0.9800 .
C8 H8A 0.9800 .
C8 H8B 0.9800 .
C8 H8C 0.9800 .
C9 C10 1.399(3) .
C10 C11 1.400(3) .
C10 H10 1.0000 .
C11 C12 1.400(3) .
C11 H11 1.0000 .
C12 C13 1.450(3) .
C13 H13A 0.9800 .
C13 H13B 0.9800 .
C13 H13C 0.9800 .
C14 C15 1.450(4) .
C14 H14A 0.9900 .
C14 H14B 0.9900 .
C15 C16 1.450(3) .
C15 H15A 0.9900 .
C15 H15B 0.9900 .
C16 C17 1.450(5) .
C16 H16A 0.9900 .
C16 H16B 0.9900 .
C17 H17A 0.9900 .
C17 H17B 0.9900 .
C18 C19 1.450(3) .
C18 H18A 0.9900 .
C18 H18B 0.9900 .
C19 C20 1.450(3) .
C19 H19A 0.9900 .
C19 H19B 0.9900 .
C20 C21 1.450(4) .
C20 H20A 0.9900 .
C20 H20B 0.9900 .
C21 H21A 0.9900 .
C21 H21B 0.9900 .
C22 C23 1.450(3) .
C22 H22A 0.9900 .
C22 H22B 0.9900 .
C23 C24 1.450(5) .
C23 H23A 0.9900 .
C23 H23B 0.9900 .
C24 C25 1.450(3) .
C24 H24A 0.9900 .
C24 H24B 0.9900 .
C25 H25A 0.9900 .
C25 H25B 0.9900 .
C26 C27 1.13(6) .
C26 C28 2.02(5) 2_746
C27 C28 1.30(6) .
C27 C28 2.02(6) 2_746
C28 C27 2.02(6) 2_746
C28 C26 2.02(5) 2_746
